data_1508036
loop_
_publ_author_name
'Lee, Yunho'
'Mankad, Neal P.'
'Peters, Jonas C.'

_publ_section_title
;
 Triggering N(2) uptake via redox-induced expulsion of coordinated NH(3)
 and N(2) silylation at trigonal bipyramidal iron.
;
_journal_issue 7
_journal_name_full 'Nature chemistry'
_journal_page_first 558
_journal_page_last 565
_journal_paper_doi 10.1038/nchem.660
_journal_volume 2
_journal_year 2010
_chemical_formula_sum 'C98 H81 B F24 Fe N O3 P3 Si'
_chemical_formula_weight 1964.30
_chemical_name_common 7a
_chemical_name_systematic
; 
 ? 
;
_space_group_IT_number 7
_symmetry_cell_setting monoclinic
_symmetry_space_group_name_Hall 'P -2yac'
_symmetry_space_group_name_H-M 'P 1 n 1'
_atom_sites_solution_hydrogens geom
_atom_sites_solution_primary direct
_atom_sites_solution_secondary difmap
_audit_creation_method SHELXL-97
_cell_angle_alpha 90.00
_cell_angle_beta 90.5610(10)
_cell_angle_gamma 90.00
_cell_formula_units_Z 2
_cell_length_a 13.2539(3)
_cell_length_b 16.3059(3)
_cell_length_c 21.3757(4)
_cell_measurement_reflns_used 9057
_cell_measurement_temperature 100(2)
_cell_measurement_theta_max 68.47
_cell_measurement_theta_min 3.41
_cell_volume 4619.43(16)
_computing_cell_refinement 'Bruker SMART'
_computing_data_collection 'Bruker SMART'
_computing_data_reduction 'Bruker SAINT'
_computing_molecular_graphics 'Bruker SHELXTL'
_computing_publication_material 'Bruker SHELXTL'
_computing_structure_refinement 'SHELXL-97 (Sheldrick, 1997)'
_computing_structure_solution 'SHELXS-97 (Sheldrick, 1990)'
_diffrn_ambient_temperature 100(2)
_diffrn_measured_fraction_theta_full 0.994
_diffrn_measured_fraction_theta_max 0.994
_diffrn_measurement_device_type 'CCD area detector'
_diffrn_measurement_method 'phi and omega scans'
_diffrn_radiation_monochromator graphite
_diffrn_radiation_source 'fine-focus sealed tube'
_diffrn_radiation_type CuK\a
_diffrn_radiation_wavelength 1.54178
_diffrn_reflns_av_R_equivalents 0.0233
_diffrn_reflns_av_sigmaI/netI 0.0365
_diffrn_reflns_limit_h_max 16
_diffrn_reflns_limit_h_min -16
_diffrn_reflns_limit_k_max 19
_diffrn_reflns_limit_k_min -18
_diffrn_reflns_limit_l_max 25
_diffrn_reflns_limit_l_min -25
_diffrn_reflns_number 81608
_diffrn_reflns_theta_full 68.89
_diffrn_reflns_theta_max 68.89
_diffrn_reflns_theta_min 2.71
_exptl_absorpt_coefficient_mu 2.721
_exptl_absorpt_correction_T_max 0.506
_exptl_absorpt_correction_T_min 0.387
_exptl_absorpt_correction_type multi-scan
_exptl_crystal_colour red
_exptl_crystal_density_diffrn 1.412
_exptl_crystal_density_method 'not measured'
_exptl_crystal_description block
_exptl_crystal_F_000 1788
_exptl_crystal_size_max 0.40
_exptl_crystal_size_mid 0.35
_exptl_crystal_size_min 0.25
_refine_diff_density_max 0.760
_refine_diff_density_min -0.400
_refine_diff_density_rms 0.083
_refine_ls_abs_structure_details 'Flack H D (1983), Acta Cryst. A39, 876-881'
_refine_ls_abs_structure_Flack 0.012(2)
_refine_ls_extinction_method none
_refine_ls_goodness_of_fit_ref 1.042
_refine_ls_hydrogen_treatment constr
_refine_ls_matrix_type full
_refine_ls_number_parameters 1200
_refine_ls_number_reflns 14999
_refine_ls_number_restraints 2
_refine_ls_restrained_S_all 1.042
_refine_ls_R_factor_all 0.0336
_refine_ls_R_factor_gt 0.0329
_refine_ls_shift/su_max 0.013
_refine_ls_shift/su_mean 0.000
_refine_ls_structure_factor_coef Fsqd
_refine_ls_weighting_details 'calc w=1/[\s^2^(Fo^2^)+(0.0592P)^2^+1.2076P] where P=(Fo^2^+2Fc^2^)/3'
_refine_ls_weighting_scheme calc
_refine_ls_wR_factor_gt 0.0911
_refine_ls_wR_factor_ref 0.0915
_reflns_number_gt 14617
_reflns_number_total 14999
_reflns_threshold_expression >2sigma(I)
_cod_data_source_file nchem.660-s11.cif
_cod_data_source_block d8_09002_0m
_cod_depositor_comments
;
The following automatic conversions were performed:

'_symmetry_cell_setting' value 'Monoclinic' changed to 'monoclinic'
according to /home/saulius/struct/CIF-dictionaries/cif_core.dic
dictionary named 'cif_core.dic' version 2.4.1 from 2010-06-29.

Automatic conversion script
Id: cif_fix_values 1891 2012-01-12 08:04:46Z andrius 
;
_cod_original_sg_symbol_H-M Pn
_cod_database_code 1508036

loop_
_symmetry_equiv_pos_as_xyz
'x, y, z'
'x+1/2, -y, z+1/2'

loop_
_atom_site_label
_atom_site_type_symbol
_atom_site_fract_x
_atom_site_fract_y
_atom_site_fract_z
_atom_site_U_iso_or_equiv
_atom_site_adp_type
_atom_site_occupancy
_atom_site_symmetry_multiplicity
_atom_site_calc_flag
_atom_site_refinement_flags
_atom_site_disorder_assembly
_atom_site_disorder_group
Fe1 Fe 0.57939(2) 0.126454(19) 0.133584(16) 0.01439(8) Uani 1 1 d . . .
N1 N 0.60935(17) 0.12868(12) 0.22844(10) 0.0227(4) Uani 1 1 d . . .
H1A H 0.5986 0.0780 0.2448 0.034 Uiso 1 1 calc R . .
H1B H 0.5679 0.1655 0.2472 0.034 Uiso 1 1 calc R . .
H1C H 0.6748 0.1435 0.2351 0.034 Uiso 1 1 calc R . .
P1 P 0.41366(4) 0.08404(3) 0.12566(2) 0.01505(11) Uani 1 1 d . . .
P2 P 0.59636(4) 0.26433(3) 0.11137(2) 0.01630(11) Uani 1 1 d . . .
P3 P 0.69648(4) 0.02926(3) 0.10600(2) 0.01660(11) Uani 1 1 d . . .
Si1 Si 0.55782(4) 0.12790(3) 0.02566(3) 0.01501(12) Uani 1 1 d . . .
B1 B 0.0948(2) 0.62359(15) 0.17136(13) 0.0189(5) Uani 1 1 d . . .
C1 C 0.35320(17) 0.10548(14) 0.05022(10) 0.0171(4) Uani 1 1 d . . .
C2 C 0.41940(18) 0.12933(12) 0.00314(11) 0.0175(4) Uani 1 1 d . . .
C3 C 0.37907(19) 0.14578(15) -0.05674(11) 0.0224(5) Uani 1 1 d . . .
H3 H 0.4225 0.1621 -0.0896 0.027 Uiso 1 1 calc R . .
C4 C 0.2762(2) 0.13828(16) -0.06806(12) 0.0271(5) Uani 1 1 d . . .
H4 H 0.2494 0.1513 -0.1082 0.032 Uiso 1 1 calc R . .
C5 C 0.21201(19) 0.11191(16) -0.02121(12) 0.0257(5) Uani 1 1 d . . .
H5 H 0.1420 0.1055 -0.0298 0.031 Uiso 1 1 calc R . .
C6 C 0.24978(18) 0.09481(15) 0.03821(11) 0.0222(5) Uani 1 1 d . . .
H6 H 0.2062 0.0762 0.0703 0.027 Uiso 1 1 calc R . .
C7 C 0.62442(16) 0.28894(14) 0.02972(10) 0.0181(4) Uani 1 1 d . . .
C8 C 0.61244(17) 0.22288(14) -0.01173(10) 0.0189(4) Uani 1 1 d . . .
C9 C 0.6328(2) 0.23598(16) -0.07534(11) 0.0267(5) Uani 1 1 d . . .
H9 H 0.6259 0.1921 -0.1043 0.032 Uiso 1 1 calc R . .
C10 C 0.6630(2) 0.31301(18) -0.09610(12) 0.0318(6) Uani 1 1 d . . .
H10 H 0.6777 0.3211 -0.1391 0.038 Uiso 1 1 calc R . .
C11 C 0.6716(2) 0.37816(16) -0.05453(13) 0.0298(6) Uani 1 1 d . . .
H11 H 0.6904 0.4309 -0.0694 0.036 Uiso 1 1 calc R . .
C12 C 0.6530(2) 0.36651(15) 0.00882(12) 0.0238(5) Uani 1 1 d . . .
H12 H 0.6597 0.4108 0.0374 0.029 Uiso 1 1 calc R . .
C13 C 0.67595(17) -0.01465(14) 0.02821(10) 0.0187(4) Uani 1 1 d . . .
C14 C 0.61308(17) 0.03259(14) -0.01083(10) 0.0184(4) Uani 1 1 d . . .
C15 C 0.59211(18) 0.00304(15) -0.07124(10) 0.0220(5) Uani 1 1 d . . .
H15 H 0.5510 0.0344 -0.0989 0.026 Uiso 1 1 calc R . .
C16 C 0.6310(2) -0.07171(16) -0.09087(11) 0.0253(5) Uani 1 1 d . . .
H16 H 0.6162 -0.0910 -0.1319 0.030 Uiso 1 1 calc R . .
C17 C 0.6912(2) -0.11833(15) -0.05119(12) 0.0264(5) Uani 1 1 d . . .
H17 H 0.7163 -0.1698 -0.0648 0.032 Uiso 1 1 calc R . .
C18 C 0.71492(18) -0.08987(15) 0.00850(11) 0.0226(5) Uani 1 1 d . . .
H18 H 0.7572 -0.1212 0.0356 0.027 Uiso 1 1 calc R . .
C19 C 0.38980(17) -0.02701(13) 0.13156(11) 0.0187(4) Uani 1 1 d . . .
C20 C 0.4164(2) -0.07488(16) 0.08000(13) 0.0338(6) Uani 1 1 d . . .
H20 H 0.4427 -0.0491 0.0438 0.041 Uiso 1 1 calc R . .
C21 C 0.4052(3) -0.15865(18) 0.08097(14) 0.0409(7) Uani 1 1 d . . .
H21 H 0.4232 -0.1902 0.0454 0.049 Uiso 1 1 calc R . .
C22 C 0.3675(2) -0.19737(16) 0.13385(14) 0.0333(6) Uani 1 1 d . . .
H22 H 0.3600 -0.2553 0.1347 0.040 Uiso 1 1 calc R . .
C23 C 0.34107(19) -0.15100(16) 0.18504(13) 0.0284(5) Uani 1 1 d . . .
H23 H 0.3153 -0.1772 0.2212 0.034 Uiso 1 1 calc R . .
C24 C 0.35180(18) -0.06611(15) 0.18421(12) 0.0250(5) Uani 1 1 d . . .
H24 H 0.3331 -0.0347 0.2197 0.030 Uiso 1 1 calc R . .
C25 C 0.33427(17) 0.12980(13) 0.18581(11) 0.0179(4) Uani 1 1 d . . .
C26 C 0.25480(18) 0.18311(14) 0.17281(11) 0.0204(4) Uani 1 1 d . . .
H26 H 0.2382 0.1963 0.1307 0.025 Uiso 1 1 calc R . .
C27 C 0.19942(18) 0.21726(15) 0.22142(12) 0.0241(5) Uani 1 1 d . . .
H27 H 0.1448 0.2530 0.2121 0.029 Uiso 1 1 calc R . .
C28 C 0.22317(19) 0.19959(15) 0.28321(12) 0.0254(5) Uani 1 1 d . . .
H28 H 0.1844 0.2224 0.3161 0.030 Uiso 1 1 calc R . .
C29 C 0.3042(2) 0.14822(16) 0.29661(12) 0.0276(5) Uani 1 1 d . . .
H29 H 0.3218 0.1367 0.3389 0.033 Uiso 1 1 calc R . .
C30 C 0.35940(19) 0.11374(15) 0.24872(12) 0.0229(5) Uani 1 1 d . . .
H30 H 0.4148 0.0789 0.2584 0.027 Uiso 1 1 calc R . .
C31 C 0.47692(17) 0.31671(14) 0.12618(11) 0.0189(4) Uani 1 1 d . . .
C32 C 0.41026(18) 0.33451(14) 0.07723(12) 0.0224(5) Uani 1 1 d . . .
H32 H 0.4286 0.3224 0.0354 0.027 Uiso 1 1 calc R . .
C33 C 0.3168(2) 0.36999(15) 0.08951(13) 0.0255(5) Uani 1 1 d . . .
H33 H 0.2711 0.3815 0.0561 0.031 Uiso 1 1 calc R . .
C34 C 0.29053(19) 0.38844(15) 0.15053(13) 0.0256(5) Uani 1 1 d . . .
H34 H 0.2271 0.4131 0.1588 0.031 Uiso 1 1 calc R . .
C35 C 0.3567(2) 0.37098(14) 0.19966(12) 0.0242(5) Uani 1 1 d . . .
H35 H 0.3387 0.3845 0.2413 0.029 Uiso 1 1 calc R . .
C36 C 0.44860(18) 0.33406(14) 0.18804(11) 0.0217(5) Uani 1 1 d . . .
H36 H 0.4926 0.3204 0.2218 0.026 Uiso 1 1 calc R . .
C37 C 0.69074(18) 0.32621(15) 0.15363(10) 0.0200(5) Uani 1 1 d . . .
C38 C 0.6743(2) 0.40785(16) 0.17072(13) 0.0273(5) Uani 1 1 d . . .
H38 H 0.6099 0.4321 0.1643 0.033 Uiso 1 1 calc R . .
C39 C 0.7524(2) 0.45357(16) 0.19719(14) 0.0313(6) Uani 1 1 d . . .
H39 H 0.7408 0.5088 0.2092 0.038 Uiso 1 1 calc R . .
C40 C 0.8465(2) 0.41929(17) 0.20616(13) 0.0313(6) Uani 1 1 d . . .
H40 H 0.8997 0.4509 0.2240 0.038 Uiso 1 1 calc R . .
C41 C 0.8630(2) 0.33851(18) 0.18897(13) 0.0319(6) Uani 1 1 d . . .
H41 H 0.9279 0.3149 0.1948 0.038 Uiso 1 1 calc R . .
C42 C 0.78565(19) 0.29201(15) 0.16338(12) 0.0251(5) Uani 1 1 d . . .
H42 H 0.7975 0.2364 0.1524 0.030 Uiso 1 1 calc R . .
C43 C 0.82162(17) 0.07655(14) 0.10220(11) 0.0210(5) Uani 1 1 d . . .
C44 C 0.88291(19) 0.08330(15) 0.15568(13) 0.0261(5) Uani 1 1 d . . .
H44 H 0.8629 0.0581 0.1937 0.031 Uiso 1 1 calc R . .
C45 C 0.9732(2) 0.12697(15) 0.15317(14) 0.0302(6) Uani 1 1 d . . .
H45 H 1.0156 0.1301 0.1892 0.036 Uiso 1 1 calc R . .
C46 C 1.00148(19) 0.16554(17) 0.09872(14) 0.0330(6) Uani 1 1 d . . .
H46 H 1.0633 0.1950 0.0973 0.040 Uiso 1 1 calc R . .
C47 C 0.9401(2) 0.16153(19) 0.04593(14) 0.0357(6) Uani 1 1 d . . .
H47 H 0.9589 0.1891 0.0087 0.043 Uiso 1 1 calc R . .
C48 C 0.8508(2) 0.11680(17) 0.04791(13) 0.0292(5) Uani 1 1 d . . .
H48 H 0.8090 0.1137 0.0116 0.035 Uiso 1 1 calc R . .
C49 C 0.71534(18) -0.06321(15) 0.15368(11) 0.0211(4) Uani 1 1 d . . .
C50 C 0.8082(2) -0.10365(17) 0.15707(14) 0.0319(6) Uani 1 1 d . . .
H50 H 0.8661 -0.0791 0.1392 0.038 Uiso 1 1 calc R . .
C51 C 0.8165(2) -0.17906(19) 0.18617(16) 0.0395(7) Uani 1 1 d . . .
H51 H 0.8803 -0.2053 0.1894 0.047 Uiso 1 1 calc R . .
C52 C 0.7310(3) -0.21669(19) 0.21082(15) 0.0411(7) Uani 1 1 d . . .
H52 H 0.7361 -0.2690 0.2302 0.049 Uiso 1 1 calc R . .
C53 C 0.6401(3) -0.1776(2) 0.20681(18) 0.0497(9) Uani 1 1 d . . .
H53 H 0.5815 -0.2037 0.2226 0.060 Uiso 1 1 calc R . .
C54 C 0.6320(2) -0.0998(2) 0.17988(16) 0.0395(7) Uani 1 1 d . . .
H54 H 0.5689 -0.0721 0.1796 0.047 Uiso 1 1 calc R . .
C55 C 0.08650(16) 0.72337(14) 0.16450(11) 0.0192(4) Uani 1 1 d . . .
C56 C 0.07907(17) 0.75896(15) 0.10435(11) 0.0214(5) Uani 1 1 d . . .
H56 H 0.0761 0.7240 0.0688 0.026 Uiso 1 1 calc R . .
C57 C 0.07602(17) 0.84329(15) 0.09536(11) 0.0221(5) Uani 1 1 d . . .
C58 C 0.08015(19) 0.89713(15) 0.14563(12) 0.0235(5) Uani 1 1 d . . .
H58 H 0.0777 0.9548 0.1396 0.028 Uiso 1 1 calc R . .
C59 C 0.08800(18) 0.86328(15) 0.20522(12) 0.0223(5) Uani 1 1 d . . .
C60 C 0.09181(17) 0.77887(15) 0.21421(11) 0.0211(5) Uani 1 1 d . . .
H60 H 0.0982 0.7582 0.2556 0.025 Uiso 1 1 calc R . .
C61 C 0.0653(2) 0.87543(16) 0.03012(14) 0.0308(6) Uani 1 1 d . . .
C62 C 0.0895(2) 0.91752(16) 0.26159(13) 0.0301(6) Uani 1 1 d . . .
C63 C 0.21519(18) 0.60454(14) 0.16087(11) 0.0189(4) Uani 1 1 d . . .
C64 C 0.25696(18) 0.59581(14) 0.10113(11) 0.0203(5) Uani 1 1 d . . .
H64 H 0.2135 0.5977 0.0655 0.024 Uiso 1 1 calc R . .
C65 C 0.35996(19) 0.58454(15) 0.09239(12) 0.0239(5) Uani 1 1 d . . .
C66 C 0.42698(18) 0.58261(15) 0.14257(13) 0.0249(5) Uani 1 1 d . . .
H66 H 0.4972 0.5748 0.1363 0.030 Uiso 1 1 calc R . .
C67 C 0.38859(19) 0.59240(15) 0.20199(12) 0.0244(5) Uani 1 1 d . . .
C68 C 0.28439(18) 0.60345(15) 0.21092(11) 0.0203(4) Uani 1 1 d . . .
H68 H 0.2601 0.6104 0.2523 0.024 Uiso 1 1 calc R . .
C69 C 0.4005(2) 0.57848(17) 0.02737(13) 0.0327(6) Uani 1 1 d . . .
C70 C 0.4577(2) 0.59362(19) 0.25838(14) 0.0347(6) Uani 1 1 d . . .
C71 C 0.05375(17) 0.58908(14) 0.23885(10) 0.0186(4) Uani 1 1 d . . .
C72 C 0.09168(17) 0.51703(14) 0.26553(11) 0.0196(4) Uani 1 1 d . . .
H72 H 0.1467 0.4901 0.2461 0.024 Uiso 1 1 calc R . .
C73 C 0.05112(18) 0.48328(14) 0.32005(11) 0.0209(5) Uani 1 1 d . . .
C74 C -0.02956(18) 0.51996(15) 0.35009(11) 0.0229(5) Uani 1 1 d . . .
H74 H -0.0569 0.4972 0.3871 0.028 Uiso 1 1 calc R . .
C75 C -0.06870(18) 0.59107(15) 0.32401(11) 0.0224(5) Uani 1 1 d . . .
C76 C -0.02865(18) 0.62442(14) 0.26943(12) 0.0207(5) Uani 1 1 d . . .
H76 H -0.0582 0.6727 0.2524 0.025 Uiso 1 1 calc R . .
C77 C 0.0922(2) 0.40328(16) 0.34369(12) 0.0282(5) Uani 1 1 d . . .
C78 C -0.1582(2) 0.63090(16) 0.35439(13) 0.0297(6) Uani 1 1 d . . .
C79 C 0.02110(18) 0.57934(14) 0.11862(11) 0.0201(4) Uani 1 1 d . . .
C80 C 0.04590(18) 0.50757(15) 0.08665(12) 0.0243(5) Uani 1 1 d . . .
H80 H 0.1094 0.4826 0.0948 0.029 Uiso 1 1 calc R . .
C81 C -0.0193(2) 0.47110(16) 0.04310(13) 0.0305(6) Uani 1 1 d . . .
C82 C -0.1128(2) 0.50450(17) 0.03037(12) 0.0299(5) Uani 1 1 d . . .
H82 H -0.1571 0.4798 0.0007 0.036 Uiso 1 1 calc R . .
C83 C -0.14052(19) 0.57533(16) 0.06219(13) 0.0267(5) Uani 1 1 d . . .
C84 C -0.07457(19) 0.61194(16) 0.10518(12) 0.0234(5) Uani 1 1 d . . .
H84 H -0.0952 0.6605 0.1260 0.028 Uiso 1 1 calc R . .
C85 C 0.0163(3) 0.3976(2) 0.00654(17) 0.0444(8) Uani 1 1 d . . .
C86 C -0.2404(2) 0.61509(19) 0.04915(16) 0.0380(7) Uani 1 1 d . . .
O1 O 0.5334(2) 0.99010(16) 0.31770(11) 0.0500(6) Uani 1 1 d . . .
C88 C 0.5194(3) 1.0300(2) 0.37548(15) 0.0489(8) Uani 1 1 d . . .
H88A H 0.5049 1.0889 0.3687 0.059 Uiso 1 1 calc R . .
H88B H 0.5808 1.0251 0.4019 0.059 Uiso 1 1 calc R . .
C89 C 0.4310(3) 0.9886(3) 0.4067(2) 0.0681(12) Uani 1 1 d . . .
H89A H 0.4495 0.9715 0.4498 0.082 Uiso 1 1 calc R . .
H89B H 0.3727 1.0264 0.4088 0.082 Uiso 1 1 calc R . .
C90 C 0.4061(5) 0.9169(5) 0.3682(2) 0.109(3) Uani 1 1 d . . .
H90A H 0.3447 0.9267 0.3425 0.131 Uiso 1 1 calc R . .
H90B H 0.3958 0.8675 0.3943 0.131 Uiso 1 1 calc R . .
O2 O 0.30738(18) 0.87282(15) 0.80083(11) 0.0459(6) Uani 1 1 d . . .
C91 C 0.3875(3) 0.8227(3) 0.82373(17) 0.0533(9) Uani 1 1 d . . .
H91A H 0.4533 0.8427 0.8083 0.064 Uiso 1 1 calc R . .
H91B H 0.3782 0.7651 0.8101 0.064 Uiso 1 1 calc R . .
C92 C 0.3827(3) 0.8293(3) 0.89497(18) 0.0564(9) Uani 1 1 d . . .
H92A H 0.3416 0.7844 0.9127 0.068 Uiso 1 1 calc R . .
H92B H 0.4511 0.8274 0.9139 0.068 Uiso 1 1 calc R . .
C93 C 0.3337(3) 0.9115(3) 0.90590(17) 0.0573(10) Uani 1 1 d . . .
H93A H 0.3806 0.9492 0.9278 0.069 Uiso 1 1 calc R . .
H93B H 0.2719 0.9054 0.9311 0.069 Uiso 1 1 calc R . .
C94 C 0.3078(4) 0.9435(3) 0.8394(2) 0.0753(13) Uani 1 1 d . . .
H94A H 0.2409 0.9705 0.8386 0.090 Uiso 1 1 calc R . .
H94B H 0.3593 0.9833 0.8252 0.090 Uiso 1 1 calc R . .
C96A C 0.6184(8) 0.3870(6) 0.3636(6) 0.080(4) Uani 0.586(19) 1 d P A 1
H96A H 0.6003 0.4268 0.3304 0.097 Uiso 0.586(19) 1 calc PR A 1
H96B H 0.6732 0.4101 0.3900 0.097 Uiso 0.586(19) 1 calc PR A 1
C96B C 0.6373(9) 0.3489(8) 0.3998(5) 0.062(4) Uani 0.414(19) 1 d P A 2
H96C H 0.6604 0.3128 0.4343 0.074 Uiso 0.414(19) 1 calc PR A 2
H96D H 0.6758 0.4009 0.4013 0.074 Uiso 0.414(19) 1 calc PR A 2
C95 C 0.6473(3) 0.3071(3) 0.33684(19) 0.0657(11) Uani 1 1 d . . .
H95A H 0.6844 0.3149 0.2973 0.079 Uiso 1 1 calc R A 1
H95B H 0.6911 0.2764 0.3665 0.079 Uiso 1 1 calc R A 1
O3 O 0.5563(2) 0.26391(16) 0.32571(11) 0.0530(6) Uani 1 1 d . A .
C98 C 0.4813(3) 0.2928(2) 0.36737(16) 0.0531(9) Uani 1 1 d . . .
H98A H 0.4616 0.2488 0.3967 0.064 Uiso 1 1 calc R A .
H98B H 0.4206 0.3107 0.3437 0.064 Uiso 1 1 calc R . .
C97 C 0.5266(4) 0.3640(3) 0.4027(3) 0.0791(15) Uani 1 1 d . A .
H97A H 0.5472 0.3475 0.4456 0.095 Uiso 1 1 calc R B 1
H97B H 0.4785 0.4102 0.4053 0.095 Uiso 1 1 calc R B 1
F1 F 0.1259(2) 0.83908(19) -0.00991(10) 0.0774(8) Uani 1 1 d . . .
F2 F -0.02656(17) 0.86061(15) 0.00665(10) 0.0593(6) Uani 1 1 d . . .
F3 F 0.0812(2) 0.95445(13) 0.02582(10) 0.0784(9) Uani 1 1 d . . .
F4 F 0.0942(2) 0.99730(11) 0.24809(9) 0.0683(8) Uani 1 1 d . . .
F5 F 0.16852(12) 0.90288(10) 0.29933(7) 0.0334(3) Uani 1 1 d . . .
F6 F 0.00828(14) 0.90626(16) 0.29752(10) 0.0629(7) Uani 1 1 d . . .
F7 F 0.33411(16) 0.54500(18) -0.01293(9) 0.0671(7) Uani 1 1 d . . .
F8 F 0.4247(3) 0.65118(13) 0.00431(12) 0.0865(10) Uani 1 1 d . . .
F9 F 0.48140(15) 0.53193(13) 0.02290(9) 0.0533(5) Uani 1 1 d . . .
F10 F 0.54894(18) 0.5731(3) 0.24606(13) 0.1164(15) Uani 1 1 d . . .
F11 F 0.4626(3) 0.66837(17) 0.28351(14) 0.0947(11) Uani 1 1 d . . .
F12 F 0.4259(2) 0.5496(2) 0.30445(12) 0.0865(10) Uani 1 1 d . . .
F13 F 0.19219(13) 0.39866(12) 0.34140(10) 0.0476(5) Uani 1 1 d . . .
F14 F 0.05875(16) 0.33998(10) 0.30810(10) 0.0480(5) Uani 1 1 d . . .
F15 F 0.06566(18) 0.38636(12) 0.40174(9) 0.0534(5) Uani 1 1 d . . .
F16 F -0.24433(15) 0.59880(17) 0.33403(16) 0.0830(10) Uani 1 1 d . . .
F17 F -0.1548(2) 0.62568(15) 0.41611(10) 0.0708(8) Uani 1 1 d . . .
F18 F -0.16545(14) 0.71048(11) 0.34158(8) 0.0437(4) Uani 1 1 d . . .
F19 F 0.06363(16) 0.34322(12) 0.04444(12) 0.0568(6) Uani 1 1 d . . .
F20 F 0.0844(2) 0.41774(16) -0.03583(13) 0.0805(8) Uani 1 1 d . . .
F21 F -0.05785(19) 0.35771(16) -0.02116(16) 0.0831(9) Uani 1 1 d . . .
F22 F -0.29668(17) 0.57480(15) 0.00914(13) 0.0718(8) Uani 1 1 d . . .
F23 F -0.29642(19) 0.6204(2) 0.10120(14) 0.0893(10) Uani 1 1 d . . .
F24 F -0.23250(17) 0.69013(15) 0.02916(18) 0.0920(11) Uani 1 1 d . . .
C87 C 0.4998(4) 0.9078(3) 0.32696(19) 0.0605(10) Uani 1 1 d . . .
H87A H 0.5524 0.8747 0.3484 0.073 Uiso 1 1 calc R . .
H87B H 0.4823 0.8815 0.2866 0.073 Uiso 1 1 calc R . .

loop_
_atom_site_aniso_label
_atom_site_aniso_U_11
_atom_site_aniso_U_22
_atom_site_aniso_U_33
_atom_site_aniso_U_23
_atom_site_aniso_U_13
_atom_site_aniso_U_12
Fe1 0.01343(15) 0.01461(16) 0.01509(15) -0.00033(12) -0.00094(12) 0.00081(13)
N1 0.0243(10) 0.0254(11) 0.0183(10) -0.0022(7) -0.0027(8) 0.0038(8)
P1 0.0146(2) 0.0141(2) 0.0164(2) 0.00118(19) -0.00072(19) -0.0005(2)
P2 0.0153(2) 0.0152(3) 0.0183(2) -0.00120(19) -0.00197(19) -0.0003(2)
P3 0.0146(2) 0.0177(3) 0.0174(2) 0.00029(19) -0.00041(19) 0.0029(2)
Si1 0.0154(3) 0.0144(3) 0.0153(3) 0.0001(2) -0.0008(2) 0.0003(2)
B1 0.0144(12) 0.0189(13) 0.0234(13) 0.0003(9) 0.0002(10) 0.0001(9)
C1 0.0198(11) 0.0134(10) 0.0179(10) 0.0007(8) -0.0025(8) -0.0003(8)
C2 0.0204(11) 0.0120(10) 0.0201(11) -0.0002(8) -0.0019(9) 0.0004(8)
C3 0.0245(12) 0.0224(11) 0.0201(11) 0.0046(9) -0.0031(9) 0.0000(10)
C4 0.0263(13) 0.0293(13) 0.0254(12) 0.0037(10) -0.0099(10) -0.0002(10)
C5 0.0193(12) 0.0277(12) 0.0299(13) 0.0013(10) -0.0073(10) -0.0021(10)
C6 0.0207(11) 0.0210(12) 0.0251(12) 0.0002(9) -0.0020(9) -0.0024(9)
C7 0.0150(10) 0.0193(11) 0.0200(10) 0.0015(8) -0.0019(8) 0.0021(9)
C8 0.0179(10) 0.0188(11) 0.0201(11) 0.0026(8) -0.0014(8) -0.0029(9)
C9 0.0323(13) 0.0284(13) 0.0194(11) 0.0006(9) -0.0006(9) -0.0060(10)
C10 0.0352(14) 0.0373(15) 0.0229(12) 0.0072(10) -0.0019(10) -0.0116(12)
C11 0.0329(14) 0.0257(14) 0.0306(14) 0.0086(10) -0.0061(11) -0.0109(11)
C12 0.0248(12) 0.0204(12) 0.0263(12) 0.0020(9) -0.0040(9) -0.0039(9)
C13 0.0185(10) 0.0190(11) 0.0186(10) 0.0002(8) 0.0022(8) -0.0023(9)
C14 0.0167(10) 0.0179(11) 0.0206(11) -0.0012(8) 0.0022(8) -0.0029(8)
C15 0.0246(12) 0.0237(12) 0.0179(11) -0.0016(9) 0.0023(9) -0.0021(9)
C16 0.0325(13) 0.0247(12) 0.0189(11) -0.0050(9) 0.0014(9) -0.0020(10)
C17 0.0302(13) 0.0214(12) 0.0277(13) -0.0065(9) 0.0039(10) 0.0028(10)
C18 0.0245(12) 0.0214(12) 0.0220(11) -0.0014(9) 0.0029(9) 0.0051(9)
C19 0.0175(10) 0.0139(10) 0.0248(11) 0.0015(8) -0.0026(8) 0.0000(8)
C20 0.0573(18) 0.0206(13) 0.0236(12) 0.0011(10) 0.0038(12) -0.0029(12)
C21 0.069(2) 0.0205(14) 0.0332(14) -0.0066(11) 0.0057(14) -0.0047(14)
C22 0.0377(15) 0.0165(12) 0.0455(16) 0.0022(11) -0.0034(12) -0.0037(11)
C23 0.0229(12) 0.0234(12) 0.0390(14) 0.0092(11) 0.0049(10) -0.0025(10)
C24 0.0236(12) 0.0211(12) 0.0305(12) 0.0038(9) 0.0060(9) 0.0008(9)
C25 0.0150(10) 0.0169(11) 0.0219(11) -0.0020(8) 0.0027(9) -0.0023(8)
C26 0.0212(11) 0.0146(10) 0.0256(11) 0.0017(8) -0.0005(9) -0.0031(9)
C27 0.0205(11) 0.0159(11) 0.0358(13) 0.0003(9) 0.0022(9) 0.0015(9)
C28 0.0284(12) 0.0212(12) 0.0266(12) -0.0013(9) 0.0107(10) -0.0004(10)
C29 0.0314(13) 0.0259(12) 0.0256(12) 0.0011(10) 0.0060(10) 0.0009(11)
C30 0.0211(11) 0.0229(12) 0.0247(12) 0.0019(9) 0.0018(9) 0.0029(9)
C31 0.0191(11) 0.0137(11) 0.0241(11) -0.0017(8) -0.0003(9) -0.0030(9)
C32 0.0216(11) 0.0187(12) 0.0268(12) 0.0008(9) -0.0020(9) -0.0007(9)
C33 0.0221(12) 0.0211(12) 0.0331(14) 0.0051(9) -0.0036(10) 0.0008(9)
C34 0.0195(12) 0.0166(11) 0.0408(14) 0.0028(10) 0.0043(10) 0.0028(9)
C35 0.0282(13) 0.0154(11) 0.0290(12) -0.0030(8) 0.0085(10) -0.0023(9)
C36 0.0227(11) 0.0198(11) 0.0225(11) -0.0005(9) -0.0009(9) -0.0021(9)
C37 0.0193(11) 0.0204(11) 0.0203(10) 0.0005(8) -0.0022(8) -0.0047(9)
C38 0.0252(13) 0.0218(13) 0.0349(13) -0.0031(10) -0.0031(10) 0.0007(10)
C39 0.0316(14) 0.0202(12) 0.0421(15) -0.0080(11) -0.0037(11) -0.0056(10)
C40 0.0281(13) 0.0301(14) 0.0355(14) -0.0050(11) -0.0054(11) -0.0086(11)
C41 0.0209(12) 0.0351(15) 0.0396(15) -0.0018(11) -0.0066(11) 0.0007(11)
C42 0.0229(12) 0.0208(12) 0.0316(12) -0.0027(9) -0.0032(10) 0.0009(10)
C43 0.0161(10) 0.0203(11) 0.0267(11) -0.0034(9) -0.0002(9) 0.0042(9)
C44 0.0230(12) 0.0224(12) 0.0328(13) 0.0007(9) -0.0078(10) 0.0012(10)
C45 0.0230(13) 0.0230(13) 0.0444(16) 0.0001(10) -0.0108(11) 0.0033(10)
C46 0.0170(12) 0.0317(14) 0.0503(16) -0.0038(12) -0.0006(11) -0.0014(10)
C47 0.0287(14) 0.0417(16) 0.0368(15) 0.0015(12) 0.0060(11) -0.0045(12)
C48 0.0224(12) 0.0373(15) 0.0278(13) -0.0024(10) 0.0003(10) -0.0010(11)
C49 0.0209(11) 0.0229(12) 0.0196(10) 0.0023(9) -0.0019(8) 0.0031(9)
C50 0.0233(13) 0.0233(13) 0.0490(16) 0.0029(11) -0.0067(11) 0.0026(10)
C51 0.0302(15) 0.0319(15) 0.0561(18) 0.0061(13) -0.0124(13) 0.0090(12)
C52 0.0470(17) 0.0286(14) 0.0473(17) 0.0159(12) -0.0116(14) 0.0042(13)
C53 0.0357(16) 0.0490(19) 0.065(2) 0.0316(16) 0.0132(15) 0.0041(14)
C54 0.0235(13) 0.0454(17) 0.0496(17) 0.0216(14) 0.0046(12) 0.0072(12)
C55 0.0131(10) 0.0212(12) 0.0234(11) 0.0013(9) 0.0009(8) -0.0002(9)
C56 0.0202(11) 0.0240(12) 0.0201(10) -0.0030(9) 0.0020(8) -0.0035(9)
C57 0.0189(11) 0.0241(12) 0.0233(12) 0.0014(9) 0.0012(9) -0.0039(9)
C58 0.0204(11) 0.0182(11) 0.0319(14) -0.0001(9) -0.0020(9) -0.0023(10)
C59 0.0188(11) 0.0247(12) 0.0232(12) -0.0025(9) -0.0014(9) 0.0000(9)
C60 0.0169(10) 0.0249(12) 0.0214(11) 0.0003(9) -0.0021(8) 0.0012(9)
C61 0.0385(15) 0.0267(13) 0.0274(13) 0.0030(10) 0.0009(11) -0.0067(11)
C62 0.0326(14) 0.0260(13) 0.0315(13) -0.0059(10) -0.0052(11) 0.0040(11)
C63 0.0208(11) 0.0116(10) 0.0243(11) 0.0005(8) 0.0006(9) -0.0017(9)
C64 0.0211(11) 0.0154(11) 0.0246(12) -0.0027(8) 0.0022(9) -0.0007(9)
C65 0.0245(12) 0.0188(12) 0.0286(12) -0.0018(9) 0.0070(10) -0.0004(9)
C66 0.0168(11) 0.0206(11) 0.0373(14) -0.0003(10) 0.0050(10) -0.0006(9)
C67 0.0210(12) 0.0197(12) 0.0323(13) 0.0006(9) -0.0011(10) -0.0019(9)
C68 0.0196(11) 0.0193(11) 0.0222(11) -0.0021(9) 0.0022(9) -0.0026(9)
C69 0.0357(14) 0.0302(14) 0.0325(14) -0.0039(11) 0.0126(11) 0.0018(11)
C70 0.0251(13) 0.0397(16) 0.0390(15) 0.0020(12) -0.0071(11) -0.0030(12)
C71 0.0159(10) 0.0197(11) 0.0202(10) -0.0031(8) -0.0022(8) -0.0038(8)
C72 0.0170(10) 0.0199(11) 0.0220(11) -0.0042(8) 0.0012(8) -0.0019(9)
C73 0.0224(11) 0.0208(12) 0.0195(11) -0.0011(9) -0.0004(9) 0.0003(9)
C74 0.0248(12) 0.0257(12) 0.0183(11) -0.0017(9) 0.0022(9) -0.0019(10)
C75 0.0208(11) 0.0224(12) 0.0242(11) -0.0035(9) 0.0021(9) -0.0006(9)
C76 0.0178(11) 0.0197(11) 0.0247(12) -0.0011(8) -0.0011(9) 0.0003(9)
C77 0.0320(14) 0.0272(13) 0.0254(12) 0.0027(10) 0.0044(10) 0.0051(11)
C78 0.0287(13) 0.0298(14) 0.0308(14) 0.0002(10) 0.0090(11) 0.0027(10)
C79 0.0193(11) 0.0198(11) 0.0211(11) 0.0040(8) -0.0005(8) -0.0026(9)
C80 0.0222(12) 0.0191(11) 0.0317(13) 0.0012(9) -0.0045(10) 0.0003(9)
C81 0.0309(13) 0.0222(13) 0.0382(14) -0.0039(10) -0.0031(11) -0.0048(11)
C82 0.0292(13) 0.0273(13) 0.0329(13) -0.0027(10) -0.0098(10) -0.0053(11)
C83 0.0211(12) 0.0248(12) 0.0340(13) 0.0040(10) -0.0072(10) -0.0045(10)
C84 0.0208(12) 0.0228(12) 0.0267(12) 0.0010(9) -0.0002(9) -0.0020(10)
C85 0.0426(18) 0.0318(16) 0.058(2) -0.0177(14) -0.0123(15) 0.0000(14)
C86 0.0272(14) 0.0334(15) 0.0530(18) -0.0031(13) -0.0114(13) -0.0023(12)
O1 0.0571(14) 0.0525(14) 0.0403(12) -0.0004(10) 0.0021(10) 0.0026(11)
C88 0.058(2) 0.058(2) 0.0305(15) 0.0063(14) -0.0013(14) 0.0113(17)
C89 0.064(2) 0.076(3) 0.065(3) 0.025(2) 0.019(2) 0.018(2)
C90 0.109(4) 0.171(7) 0.046(2) 0.002(3) -0.005(3) -0.085(5)
O2 0.0357(12) 0.0620(16) 0.0398(12) -0.0097(10) -0.0098(9) 0.0008(10)
C91 0.0464(19) 0.065(2) 0.0487(19) -0.0096(17) -0.0105(15) 0.0101(17)
C92 0.053(2) 0.065(2) 0.052(2) 0.0123(17) -0.0128(16) -0.0206(18)
C93 0.048(2) 0.081(3) 0.0421(19) -0.0104(17) 0.0072(15) -0.0130(19)
C94 0.079(3) 0.082(3) 0.064(3) -0.018(2) -0.018(2) 0.010(3)
C96A 0.094(7) 0.057(5) 0.091(9) -0.016(5) 0.010(5) -0.017(5)
C96B 0.083(8) 0.063(7) 0.040(6) -0.007(5) -0.008(5) -0.017(6)
C95 0.055(2) 0.096(3) 0.046(2) -0.016(2) -0.0083(17) 0.007(2)
O3 0.0624(16) 0.0544(14) 0.0419(12) -0.0165(11) -0.0109(11) 0.0153(12)
C98 0.065(2) 0.053(2) 0.0406(17) -0.0050(15) 0.0012(16) 0.0025(18)
C97 0.095(4) 0.067(3) 0.075(3) -0.035(2) 0.014(3) -0.002(3)
F1 0.0909(18) 0.107(2) 0.0352(11) 0.0236(12) 0.0269(11) 0.0341(16)
F2 0.0579(13) 0.0773(15) 0.0422(11) 0.0246(10) -0.0229(9) -0.0243(11)
F3 0.160(3) 0.0358(10) 0.0388(10) 0.0180(8) -0.0341(13) -0.0460(14)
F4 0.144(2) 0.0221(9) 0.0386(10) -0.0071(7) -0.0300(12) 0.0140(11)
F5 0.0355(8) 0.0381(9) 0.0265(7) -0.0061(6) -0.0066(6) -0.0001(7)
F6 0.0313(9) 0.1024(18) 0.0553(12) -0.0514(12) 0.0077(8) -0.0032(10)
F7 0.0466(11) 0.122(2) 0.0328(10) -0.0272(11) 0.0098(8) -0.0010(12)
F8 0.169(3) 0.0320(10) 0.0603(13) 0.0052(9) 0.0731(17) 0.0013(14)
F9 0.0455(11) 0.0653(13) 0.0497(11) -0.0026(9) 0.0228(9) 0.0210(9)
F10 0.0337(12) 0.252(5) 0.0628(16) -0.028(2) -0.0185(11) 0.0477(19)
F11 0.126(3) 0.0653(16) 0.092(2) -0.0200(14) -0.0717(19) 0.0030(16)
F12 0.0670(15) 0.134(3) 0.0581(14) 0.0476(15) -0.0356(12) -0.0418(16)
F13 0.0268(9) 0.0438(10) 0.0721(13) 0.0218(9) -0.0011(8) 0.0088(7)
F14 0.0591(12) 0.0227(8) 0.0619(12) -0.0029(8) -0.0128(9) 0.0076(8)
F15 0.0799(15) 0.0482(11) 0.0324(9) 0.0191(8) 0.0213(9) 0.0272(10)
F16 0.0242(10) 0.0796(16) 0.146(3) -0.0612(17) 0.0228(12) -0.0073(10)
F17 0.0951(18) 0.0873(17) 0.0305(10) 0.0163(9) 0.0301(11) 0.0586(14)
F18 0.0522(10) 0.0369(9) 0.0422(9) 0.0010(7) 0.0157(8) 0.0212(8)
F19 0.0514(11) 0.0284(9) 0.0902(16) -0.0172(9) -0.0180(11) 0.0074(8)
F20 0.106(2) 0.0661(16) 0.0694(16) -0.0279(12) 0.0332(15) 0.0073(14)
F21 0.0623(15) 0.0584(14) 0.128(2) -0.0587(15) -0.0440(15) 0.0126(12)
F22 0.0436(11) 0.0607(14) 0.110(2) -0.0280(13) -0.0468(13) 0.0126(10)
F23 0.0420(13) 0.151(3) 0.0750(18) 0.0003(17) 0.0016(12) 0.0435(15)
F24 0.0418(12) 0.0441(13) 0.189(3) 0.0409(16) -0.0372(16) -0.0003(10)
C87 0.082(3) 0.054(2) 0.0450(19) 0.0049(16) -0.0041(19) -0.009(2)

loop_
_atom_type_symbol
_atom_type_description
_atom_type_scat_dispersion_real
_atom_type_scat_dispersion_imag
_atom_type_scat_source
C C 0.0181 0.0091 'International Tables Vol C Tables 4.2.6.8 and 6.1.1.4'
H H 0.0000 0.0000 'International Tables Vol C Tables 4.2.6.8 and 6.1.1.4'
B B 0.0090 0.0039 'International Tables Vol C Tables 4.2.6.8 and 6.1.1.4'
N N 0.0311 0.0180 'International Tables Vol C Tables 4.2.6.8 and 6.1.1.4'
F F 0.0727 0.0534 'International Tables Vol C Tables 4.2.6.8 and 6.1.1.4'
Si Si 0.2541 0.3302 'International Tables Vol C Tables 4.2.6.8 and 6.1.1.4'
P P 0.2955 0.4335 'International Tables Vol C Tables 4.2.6.8 and 6.1.1.4'
Fe Fe -1.1336 3.1974 'International Tables Vol C Tables 4.2.6.8 and 6.1.1.4'
O O 0.0492 0.0322 'International Tables Vol C Tables 4.2.6.8 and 6.1.1.4'

loop_
_geom_angle_atom_site_label_1
_geom_angle_atom_site_label_2
_geom_angle_atom_site_label_3
_geom_angle
N1 Fe1 P3 98.07(6)
N1 Fe1 P1 104.56(7)
P3 Fe1 P1 114.77(2)
N1 Fe1 P2 99.60(6)
P3 Fe1 P2 123.44(2)
P1 Fe1 P2 111.79(2)
N1 Fe1 Si1 175.67(7)
P3 Fe1 Si1 80.15(2)
P1 Fe1 Si1 79.76(2)
P2 Fe1 Si1 78.30(2)
Fe1 N1 H1A 109.5
Fe1 N1 H1B 109.5
H1A N1 H1B 109.5
Fe1 N1 H1C 109.5
H1A N1 H1C 109.5
H1B N1 H1C 109.5
C1 P1 C25 106.99(11)
C1 P1 C19 100.03(10)
C25 P1 C19 104.62(10)
C1 P1 Fe1 114.60(8)
C25 P1 Fe1 112.34(8)
C19 P1 Fe1 116.96(7)
C31 P2 C7 104.28(10)
C31 P2 C37 104.16(10)
C7 P2 C37 101.80(10)
C31 P2 Fe1 109.44(7)
C7 P2 Fe1 115.48(8)
C37 P2 Fe1 120.05(8)
C13 P3 C43 104.56(10)
C13 P3 C49 101.63(11)
C43 P3 C49 104.59(11)
C13 P3 Fe1 114.11(8)
C43 P3 Fe1 109.57(8)
C49 P3 Fe1 120.82(8)
C14 Si1 C8 110.34(10)
C14 Si1 C2 106.49(10)
C8 Si1 C2 104.87(10)
C14 Si1 Fe1 110.94(7)
C8 Si1 Fe1 112.61(7)
C2 Si1 Fe1 111.26(8)
C55 B1 C63 103.91(18)
C55 B1 C71 113.30(19)
C63 B1 C71 112.64(19)
C55 B1 C79 109.53(19)
C63 B1 C79 113.17(19)
C71 B1 C79 104.51(18)
C2 C1 C6 121.5(2)
C2 C1 P1 114.57(17)
C6 C1 P1 123.84(18)
C1 C2 C3 118.2(2)
C1 C2 Si1 115.31(17)
C3 C2 Si1 126.31(18)
C4 C3 C2 120.4(2)
C4 C3 H3 119.8
C2 C3 H3 119.8
C5 C4 C3 120.6(2)
C5 C4 H4 119.7
C3 C4 H4 119.7
C4 C5 C6 120.3(2)
C4 C5 H5 119.9
C6 C5 H5 119.9
C5 C6 C1 119.0(2)
C5 C6 H6 120.5
C1 C6 H6 120.5
C12 C7 C8 121.6(2)
C12 C7 P2 124.18(18)
C8 C7 P2 114.25(17)
C7 C8 C9 118.2(2)
C7 C8 Si1 113.80(16)
C9 C8 Si1 127.71(18)
C10 C9 C8 120.3(2)
C10 C9 H9 119.9
C8 C9 H9 119.9
C11 C10 C9 120.6(2)
C11 C10 H10 119.7
C9 C10 H10 119.7
C10 C11 C12 120.2(2)
C10 C11 H11 119.9
C12 C11 H11 119.9
C11 C12 C7 119.1(2)
C11 C12 H12 120.4
C7 C12 H12 120.4
C18 C13 C14 121.4(2)
C18 C13 P3 124.46(18)
C14 C13 P3 114.07(17)
C13 C14 C15 118.0(2)
C13 C14 Si1 115.86(16)
C15 C14 Si1 126.02(18)
C16 C15 C14 120.5(2)
C16 C15 H15 119.7
C14 C15 H15 119.7
C17 C16 C15 120.6(2)
C17 C16 H16 119.7
C15 C16 H16 119.7
C16 C17 C18 120.1(2)
C16 C17 H17 119.9
C18 C17 H17 119.9
C17 C18 C13 119.2(2)
C17 C18 H18 120.4
C13 C18 H18 120.4
C24 C19 C20 118.5(2)
C24 C19 P1 124.69(19)
C20 C19 P1 116.73(18)
C21 C20 C19 121.0(2)
C21 C20 H20 119.5
C19 C20 H20 119.5
C20 C21 C22 120.2(3)
C20 C21 H21 119.9
C22 C21 H21 119.9
C23 C22 C21 119.5(2)
C23 C22 H22 120.3
C21 C22 H22 120.3
C22 C23 C24 120.6(2)
C22 C23 H23 119.7
C24 C23 H23 119.7
C23 C24 C19 120.2(2)
C23 C24 H24 119.9
C19 C24 H24 119.9
C26 C25 C30 118.6(2)
C26 C25 P1 123.64(18)
C30 C25 P1 117.63(18)
C25 C26 C27 120.2(2)
C25 C26 H26 119.9
C27 C26 H26 119.9
C28 C27 C26 120.8(2)
C28 C27 H27 119.6
C26 C27 H27 119.6
C27 C28 C29 119.3(2)
C27 C28 H28 120.3
C29 C28 H28 120.3
C30 C29 C28 120.4(2)
C30 C29 H29 119.8
C28 C29 H29 119.8
C29 C30 C25 120.6(2)
C29 C30 H30 119.7
C25 C30 H30 119.7
C32 C31 C36 119.4(2)
C32 C31 P2 120.71(18)
C36 C31 P2 119.73(18)
C31 C32 C33 120.2(2)
C31 C32 H32 119.9
C33 C32 H32 119.9
C34 C33 C32 119.9(2)
C34 C33 H33 120.1
C32 C33 H33 120.1
C33 C34 C35 120.3(2)
C33 C34 H34 119.9
C35 C34 H34 119.9
C36 C35 C34 120.2(2)
C36 C35 H35 119.9
C34 C35 H35 119.9
C35 C36 C31 120.0(2)
C35 C36 H36 120.0
C31 C36 H36 120.0
C42 C37 C38 119.1(2)
C42 C37 P2 117.66(18)
C38 C37 P2 122.99(18)
C39 C38 C37 120.0(2)
C39 C38 H38 120.0
C37 C38 H38 120.0
C40 C39 C38 120.5(2)
C40 C39 H39 119.7
C38 C39 H39 119.7
C39 C40 C41 119.6(2)
C39 C40 H40 120.2
C41 C40 H40 120.2
C42 C41 C40 120.5(2)
C42 C41 H41 119.7
C40 C41 H41 119.7
C41 C42 C37 120.4(2)
C41 C42 H42 119.8
C37 C42 H42 119.8
C48 C43 C44 118.7(2)
C48 C43 P3 119.63(19)
C44 C43 P3 121.01(19)
C45 C44 C43 120.0(3)
C45 C44 H44 120.0
C43 C44 H44 120.0
C46 C45 C44 120.4(3)
C46 C45 H45 119.8
C44 C45 H45 119.8
C45 C46 C47 120.3(3)
C45 C46 H46 119.9
C47 C46 H46 119.9
C46 C47 C48 119.5(3)
C46 C47 H47 120.2
C48 C47 H47 120.2
C43 C48 C47 121.1(3)
C43 C48 H48 119.5
C47 C48 H48 119.5
C54 C49 C50 118.9(2)
C54 C49 P3 118.40(19)
C50 C49 P3 122.1(2)
C51 C50 C49 120.6(3)
C51 C50 H50 119.7
C49 C50 H50 119.7
C50 C51 C52 120.0(3)
C50 C51 H51 120.0
C52 C51 H51 120.0
C53 C52 C51 119.3(3)
C53 C52 H52 120.3
C51 C52 H52 120.3
C52 C53 C54 121.0(3)
C52 C53 H53 119.5
C54 C53 H53 119.5
C49 C54 C53 120.1(3)
C49 C54 H54 120.0
C53 C54 H54 120.0
C60 C55 C56 115.4(2)
C60 C55 B1 125.0(2)
C56 C55 B1 119.6(2)
C57 C56 C55 122.3(2)
C57 C56 H56 118.9
C55 C56 H56 118.9
C56 C57 C58 121.2(2)
C56 C57 C61 118.6(2)
C58 C57 C61 120.2(2)
C57 C58 C59 117.4(2)
C57 C58 H58 121.3
C59 C58 H58 121.3
C58 C59 C60 121.4(2)
C58 C59 C62 120.2(2)
C60 C59 C62 118.3(2)
C59 C60 C55 122.3(2)
C59 C60 H60 118.8
C55 C60 H60 118.8
F3 C61 F1 107.2(3)
F3 C61 F2 107.4(3)
F1 C61 F2 103.5(3)
F3 C61 C57 113.4(2)
F1 C61 C57 113.2(2)
F2 C61 C57 111.4(2)
F4 C62 F5 105.5(2)
F4 C62 F6 107.3(3)
F5 C62 F6 105.0(2)
F4 C62 C59 113.8(2)
F5 C62 C59 112.6(2)
F6 C62 C59 112.1(2)
C68 C63 C64 115.6(2)
C68 C63 B1 121.8(2)
C64 C63 B1 122.4(2)
C65 C64 C63 122.1(2)
C65 C64 H64 118.9
C63 C64 H64 118.9
C66 C65 C64 121.4(2)
C66 C65 C69 118.9(2)
C64 C65 C69 119.6(2)
C67 C66 C65 118.0(2)
C67 C66 H66 121.0
C65 C66 H66 121.0
C66 C67 C68 120.7(2)
C66 C67 C70 120.7(2)
C68 C67 C70 118.6(2)
C63 C68 C67 122.2(2)
C63 C68 H68 118.9
C67 C68 H68 118.9
F9 C69 F8 106.8(3)
F9 C69 F7 104.4(2)
F8 C69 F7 106.6(3)
F9 C69 C65 113.9(2)
F8 C69 C65 112.1(2)
F7 C69 C65 112.6(2)
F10 C70 F12 109.1(3)
F10 C70 F11 106.2(3)
F12 C70 F11 102.4(3)
F10 C70 C67 113.5(3)
F12 C70 C67 113.7(2)
F11 C70 C67 111.2(3)
C72 C71 C76 115.7(2)
C72 C71 B1 121.6(2)
C76 C71 B1 122.3(2)
C71 C72 C73 122.0(2)
C71 C72 H72 119.0
C73 C72 H72 119.0
C74 C73 C72 121.3(2)
C74 C73 C77 119.9(2)
C72 C73 C77 118.8(2)
C75 C74 C73 117.5(2)
C75 C74 H74 121.2
C73 C74 H74 121.2
C74 C75 C76 121.2(2)
C74 C75 C78 118.8(2)
C76 C75 C78 120.0(2)
C75 C76 C71 122.2(2)
C75 C76 H76 118.9
C71 C76 H76 118.9
F15 C77 F13 107.3(2)
F15 C77 F14 106.2(2)
F13 C77 F14 104.9(2)
F15 C77 C73 113.5(2)
F13 C77 C73 113.3(2)
F14 C77 C73 111.0(2)
F17 C78 F16 108.8(3)
F17 C78 F18 105.7(2)
F16 C78 F18 104.9(3)
F17 C78 C75 112.6(2)
F16 C78 C75 111.6(2)
F18 C78 C75 112.9(2)
C80 C79 C84 115.7(2)
C80 C79 B1 124.1(2)
C84 C79 B1 120.2(2)
C79 C80 C81 122.4(2)
C79 C80 H80 118.8
C81 C80 H80 118.8
C82 C81 C80 120.8(2)
C82 C81 C85 119.8(3)
C80 C81 C85 119.3(2)
C81 C82 C83 118.2(2)
C81 C82 H82 120.9
C83 C82 H82 120.9
C82 C83 C84 120.6(2)
C82 C83 C86 120.4(2)
C84 C83 C86 118.9(2)
C83 C84 C79 122.1(2)
C83 C84 H84 118.9
C79 C84 H84 118.9
F21 C85 F20 109.0(3)
F21 C85 F19 106.6(3)
F20 C85 F19 104.9(3)
F21 C85 C81 113.0(3)
F20 C85 C81 112.1(3)
F19 C85 C81 110.9(3)
F24 C86 F22 107.8(3)
F24 C86 F23 105.0(3)
F22 C86 F23 104.9(3)
F24 C86 C83 113.3(2)
F22 C86 C83 113.7(3)
F23 C86 C83 111.6(3)
C88 O1 C87 105.5(3)
O1 C88 C89 106.9(3)
O1 C88 H88A 110.3
C89 C88 H88A 110.3
O1 C88 H88B 110.3
C89 C88 H88B 110.3
H88A C88 H88B 108.6
C90 C89 C88 106.2(4)
C90 C89 H89A 110.5
C88 C89 H89A 110.5
C90 C89 H89B 110.5
C88 C89 H89B 110.5
H89A C89 H89B 108.7
C89 C90 C87 102.7(4)
C89 C90 H90A 111.2
C87 C90 H90A 111.2
C89 C90 H90B 111.2
C87 C90 H90B 111.2
H90A C90 H90B 109.1
C94 O2 C91 105.6(3)
O2 C91 C92 105.3(3)
O2 C91 H91A 110.7
C92 C91 H91A 110.7
O2 C91 H91B 110.7
C92 C91 H91B 110.7
H91A C91 H91B 108.8
C93 C92 C91 103.8(3)
C93 C92 H92A 111.0
C91 C92 H92A 111.0
C93 C92 H92B 111.0
C91 C92 H92B 111.0
H92A C92 H92B 109.0
C92 C93 C94 104.4(3)
C92 C93 H93A 110.9
C94 C93 H93A 110.9
C92 C93 H93B 110.9
C94 C93 H93B 110.9
H93A C93 H93B 108.9
O2 C94 C93 105.0(4)
O2 C94 H94A 110.8
C93 C94 H94A 110.8
O2 C94 H94B 110.7
C93 C94 H94B 110.7
H94A C94 H94B 108.8
C95 C96A C97 101.9(6)
C95 C96A H96A 111.4
C97 C96A H96A 111.4
C95 C96A H96B 111.4
C97 C96A H96B 111.4
H96A C96A H96B 109.3
C97 C96B C95 101.9(7)
C97 C96B H96C 111.4
C95 C96B H96C 111.4
C97 C96B H96D 111.4
C95 C96B H96D 111.4
H96C C96B H96D 109.3
O3 C95 C96A 106.3(5)
O3 C95 C96B 106.9(5)
C96A C95 C96B 39.9(6)
O3 C95 H95A 110.5
C96A C95 H95A 110.5
C96B C95 H95A 138.4
O3 C95 H95B 110.5
C96A C95 H95B 110.5
C96B C95 H95B 73.4
H95A C95 H95B 108.7
C95 O3 C98 109.3(3)
O3 C98 C97 107.0(3)
O3 C98 H98A 110.3
C97 C98 H98A 110.3
O3 C98 H98B 110.3
C97 C98 H98B 110.3
H98A C98 H98B 108.6
C96B C97 C98 103.9(5)
C96B C97 C96A 39.5(6)
C98 C97 C96A 103.3(5)
C96B C97 H97A 74.5
C98 C97 H97A 111.1
C96A C97 H97A 111.1
C96B C97 H97B 139.8
C98 C97 H97B 111.1
C96A C97 H97B 111.1
H97A C97 H97B 109.1
O1 C87 C90 104.2(4)
O1 C87 H87A 110.9
C90 C87 H87A 110.9
O1 C87 H87B 110.9
C90 C87 H87B 110.9
H87A C87 H87B 108.9

loop_
_geom_bond_atom_site_label_1
_geom_bond_atom_site_label_2
_geom_bond_distance
Fe1 N1 2.063(2)
Fe1 P3 2.2991(6)
Fe1 P1 2.3075(6)
Fe1 P2 2.3093(6)
Fe1 Si1 2.3219(6)
N1 H1A 0.9100
N1 H1B 0.9100
N1 H1C 0.9100
P1 C1 1.827(2)
P1 C25 1.829(2)
P1 C19 1.843(2)
P2 C31 1.829(2)
P2 C7 1.832(2)
P2 C37 1.837(2)
P3 C13 1.828(2)
P3 C43 1.832(2)
P3 C49 1.836(2)
Si1 C14 1.890(2)
Si1 C8 1.890(2)
Si1 C2 1.892(2)
B1 C55 1.637(3)
B1 C63 1.643(3)
B1 C71 1.646(3)
B1 C79 1.651(3)
C1 C2 1.397(3)
C1 C6 1.403(3)
C2 C3 1.408(3)
C3 C4 1.388(4)
C3 H3 0.9500
C4 C5 1.389(4)
C4 H4 0.9500
C5 C6 1.389(4)
C5 H5 0.9500
C6 H6 0.9500
C7 C12 1.395(3)
C7 C8 1.403(3)
C8 C9 1.405(3)
C9 C10 1.392(4)
C9 H9 0.9500
C10 C11 1.389(4)
C10 H10 0.9500
C11 C12 1.392(4)
C11 H11 0.9500
C12 H12 0.9500
C13 C18 1.398(3)
C13 C14 1.404(3)
C14 C15 1.403(3)
C15 C16 1.390(4)
C15 H15 0.9500
C16 C17 1.386(4)
C16 H16 0.9500
C17 C18 1.391(4)
C17 H17 0.9500
C18 H18 0.9500
C19 C24 1.392(3)
C19 C20 1.399(4)
C20 C21 1.374(4)
C20 H20 0.9500
C21 C22 1.392(4)
C21 H21 0.9500
C22 C23 1.378(4)
C22 H22 0.9500
C23 C24 1.392(4)
C23 H23 0.9500
C24 H24 0.9500
C25 C26 1.392(3)
C25 C30 1.407(3)
C26 C27 1.394(3)
C26 H26 0.9500
C27 C28 1.385(4)
C27 H27 0.9500
C28 C29 1.390(4)
C28 H28 0.9500
C29 C30 1.383(4)
C29 H29 0.9500
C30 H30 0.9500
C31 C32 1.393(3)
C31 C36 1.407(3)
C32 C33 1.395(4)
C32 H32 0.9500
C33 C34 1.386(4)
C33 H33 0.9500
C34 C35 1.391(4)
C34 H34 0.9500
C35 C36 1.383(4)
C35 H35 0.9500
C36 H36 0.9500
C37 C42 1.390(4)
C37 C38 1.398(4)
C38 C39 1.391(4)
C38 H38 0.9500
C39 C40 1.378(4)
C39 H39 0.9500
C40 C41 1.385(4)
C40 H40 0.9500
C41 C42 1.383(4)
C41 H41 0.9500
C42 H42 0.9500
C43 C48 1.391(4)
C43 C44 1.400(3)
C44 C45 1.395(4)
C44 H44 0.9500
C45 C46 1.378(4)
C45 H45 0.9500
C46 C47 1.386(4)
C46 H46 0.9500
C47 C48 1.392(4)
C47 H47 0.9500
C48 H48 0.9500
C49 C54 1.380(4)
C49 C50 1.397(4)
C50 C51 1.382(4)
C50 H50 0.9500
C51 C52 1.396(5)
C51 H51 0.9500
C52 C53 1.365(5)
C52 H52 0.9500
C53 C54 1.396(4)
C53 H53 0.9500
C54 H54 0.9500
C55 C60 1.397(3)
C55 C56 1.413(3)
C56 C57 1.389(3)
C56 H56 0.9500
C57 C58 1.388(3)
C57 C61 1.495(4)
C58 C59 1.391(4)
C58 H58 0.9500
C59 C60 1.391(3)
C59 C62 1.495(3)
C60 H60 0.9500
C61 F3 1.309(3)
C61 F1 1.321(4)
C61 F2 1.334(4)
C62 F4 1.334(3)
C62 F5 1.337(3)
C62 F6 1.341(4)
C63 C68 1.402(3)
C63 C64 1.404(3)
C64 C65 1.392(3)
C64 H64 0.9500
C65 C66 1.386(4)
C65 C69 1.498(3)
C66 C67 1.382(4)
C66 H66 0.9500
C67 C68 1.408(3)
C67 C70 1.507(4)
C68 H68 0.9500
C69 F9 1.318(3)
C69 F8 1.325(4)
C69 F7 1.341(4)
C70 F10 1.284(4)
C70 F12 1.292(4)
C70 F11 1.333(4)
C71 C72 1.397(3)
C71 C76 1.402(3)
C72 C73 1.401(3)
C72 H72 0.9500
C73 C74 1.388(3)
C73 C77 1.499(3)
C74 C75 1.385(3)
C74 H74 0.9500
C75 C76 1.397(4)
C75 C78 1.505(3)
C76 H76 0.9500
C77 F15 1.322(3)
C77 F13 1.329(3)
C77 F14 1.354(3)
C78 F17 1.322(4)
C78 F16 1.326(4)
C78 F18 1.329(3)
C79 C80 1.396(3)
C79 C84 1.402(3)
C80 C81 1.396(4)
C80 H80 0.9500
C81 C82 1.379(4)
C81 C85 1.509(4)
C82 C83 1.392(4)
C82 H82 0.9500
C83 C84 1.396(4)
C83 C86 1.497(4)
C84 H84 0.9500
C85 F21 1.315(4)
C85 F20 1.326(5)
C85 F19 1.352(4)
C86 F24 1.301(4)
C86 F22 1.307(4)
C86 F23 1.347(5)
O1 C88 1.410(4)
O1 C87 1.428(5)
C88 C89 1.513(6)
C88 H88A 0.9900
C88 H88B 0.9900
C89 C90 1.467(8)
C89 H89A 0.9900
C89 H89B 0.9900
C90 C87 1.537(7)
C90 H90A 0.9900
C90 H90B 0.9900
O2 C94 1.417(5)
O2 C91 1.423(4)
C91 C92 1.529(5)
C91 H91A 0.9900
C91 H91B 0.9900
C92 C93 1.508(6)
C92 H92A 0.9900
C92 H92B 0.9900
C93 C94 1.551(6)
C93 H93A 0.9900
C93 H93B 0.9900
C94 H94A 0.9900
C94 H94B 0.9900
C96A C95 1.475(10)
C96A C97 1.529(11)
C96A H96A 0.9900
C96A H96B 0.9900
C96B C97 1.489(13)
C96B C95 1.516(10)
C96B H96C 0.9900
C96B H96D 0.9900
C95 O3 1.414(5)
C95 H95A 0.9900
C95 H95B 0.9900
O3 C98 1.421(4)
C98 C97 1.506(6)
C98 H98A 0.9900
C98 H98B 0.9900
C97 H97A 0.9900
C97 H97B 0.9900
C87 H87A 0.9900
C87 H87B 0.9900
